data_7107631
loop_
_publ_author_name
'Ben Conway'
'Elaine Crosbie'
'Alan Kennedy'
'Robert E. Mulvey'
'Stuart Robertson'

_publ_section_title
;
 Regioselective heterohalogenation of 4-halo-anisoles via a series of
 sequential ortho-aluminations and electrophilic halogenations
;
_journal_name_full Chem.Commun.
_journal_page_first 4674
_journal_paper_doi 10.1039/c2cc30795b
_journal_volume 48
_journal_year 2012
_chemical_formula_moiety 'C28 H50 Al I Li N O2'
_chemical_formula_sum 'C28 H50 Al I Li N O2'
_chemical_formula_weight 593.51
_chemical_name_systematic
;
?
;
_space_group_IT_number 2
_symmetry_cell_setting triclinic
_symmetry_space_group_name_Hall '-P 1'
_symmetry_space_group_name_H-M 'P -1'
_atom_sites_solution_hydrogens geom
_atom_sites_solution_primary direct
_atom_sites_solution_secondary difmap
_audit_creation_method SHELXL-97
_cell_angle_alpha 83.989(7)
_cell_angle_beta 79.243(8)
_cell_angle_gamma 62.826(2)
_cell_formula_units_Z 2
_cell_length_a 11.2262(10)
_cell_length_b 11.3662(9)
_cell_length_c 13.7161(12)
_cell_measurement_temperature 123(2)
_cell_measurement_theta_max 30.70
_cell_measurement_theta_min 2.73
_cell_volume 1529.2(2)
_computing_structure_refinement 'SHELXL-97 (Sheldrick, 1997)'
_diffrn_ambient_temperature 123(2)
_diffrn_measured_fraction_theta_full 0.999
_diffrn_measured_fraction_theta_max 0.928
_diffrn_measurement_device_type 'Oxford Diffraction Gemini S'
_diffrn_measurement_method 'omega scans'
_diffrn_radiation_monochromator graphite
_diffrn_radiation_source 'fine-focus sealed tube'
_diffrn_radiation_type MoK\a
_diffrn_radiation_wavelength 0.71073
_diffrn_reflns_av_R_equivalents 0.0241
_diffrn_reflns_av_sigmaI/netI 0.0341
_diffrn_reflns_limit_h_max 15
_diffrn_reflns_limit_h_min -15
_diffrn_reflns_limit_k_max 15
_diffrn_reflns_limit_k_min -15
_diffrn_reflns_limit_l_max 18
_diffrn_reflns_limit_l_min -18
_diffrn_reflns_number 16599
_diffrn_reflns_theta_full 27.00
_diffrn_reflns_theta_max 30.00
_diffrn_reflns_theta_min 2.74
_exptl_absorpt_coefficient_mu 1.098
_exptl_absorpt_correction_T_max 1.00000
_exptl_absorpt_correction_T_min 0.89999
_exptl_absorpt_correction_type multi-scan
_exptl_absorpt_process_details
;
CrysAlisPro, Oxford Diffraction Ltd.,
Version 1.171.33.55 (release 05-01-2010 CrysAlis171 .NET)
(compiled Jan 5 2010,16:28:46)
Empirical absorption correction using spherical harmonics,
implemented in SCALE3 ABSPACK scaling algorithm.
;
_exptl_crystal_colour colourless
_exptl_crystal_density_diffrn 1.289
_exptl_crystal_density_method 'not measured'
_exptl_crystal_description block
_exptl_crystal_F_000 620
_exptl_crystal_size_max 0.26
_exptl_crystal_size_mid 0.22
_exptl_crystal_size_min 0.18
_refine_diff_density_max 0.729
_refine_diff_density_min -0.642
_refine_diff_density_rms 0.070
_refine_ls_extinction_method none
_refine_ls_goodness_of_fit_ref 1.020
_refine_ls_hydrogen_treatment mixed
_refine_ls_matrix_type full
_refine_ls_number_parameters 342
_refine_ls_number_reflns 8298
_refine_ls_number_restraints 9
_refine_ls_restrained_S_all 1.024
_refine_ls_R_factor_all 0.0316
_refine_ls_R_factor_gt 0.0260
_refine_ls_shift/su_max 0.001
_refine_ls_shift/su_mean 0.000
_refine_ls_structure_factor_coef Fsqd
_refine_ls_weighting_details 'calc w=1/[\s^2^(Fo^2^)+(0.0370P)^2^+0.0000P] where P=(Fo^2^+2Fc^2^)/3'
_refine_ls_weighting_scheme calc
_refine_ls_wR_factor_gt 0.0637
_refine_ls_wR_factor_ref 0.0650
_reflns_number_gt 7159
_reflns_number_total 8298
_reflns_threshold_expression I>2\s(I)
_cod_data_source_file c2cc30795b.txt
_cod_data_source_block srbc1004
_cod_original_sg_symbol_H-M P-1
_cod_database_code 7107631
_cell_measurement_rflns_used 8976

loop_
_symmetry_equiv_pos_as_xyz
'x, y, z'
'-x, -y, -z'

loop_
_atom_site_label
_atom_site_type_symbol
_atom_site_fract_x
_atom_site_fract_y
_atom_site_fract_z
_atom_site_U_iso_or_equiv
_atom_site_adp_type
_atom_site_occupancy
_atom_site_symmetry_multiplicity
_atom_site_calc_flag
_atom_site_refinement_flags
_atom_site_disorder_assembly
_atom_site_disorder_group
Al1 Al -0.22673(5) -0.73401(5) 0.76832(3) 0.01495(9) Uani 1 1 d . B .
Li1 Li -0.1208(3) -1.0269(3) 0.7547(2) 0.0268(6) Uani 1 1 d . B .
I1 I 0.211929(11) -0.667813(11) 0.473233(8) 0.02410(4) Uani 1 1 d . . .
O2 O 0.02338(11) -1.00461(11) 0.79260(8) 0.0207(2) Uani 1 1 d . B .
O1 O -0.03835(13) -1.21007(12) 0.72547(9) 0.0292(3) Uani 1 1 d D . .
N1 N -0.29881(13) -0.86084(13) 0.76080(9) 0.0160(3) Uani 1 1 d . . .
C20 C -0.34794(16) -0.85677(17) 0.66370(12) 0.0213(3) Uani 1 1 d . B .
C21 C -0.37208(19) -0.97799(19) 0.65514(13) 0.0274(4) Uani 1 1 d . . .
H11A H -0.4089 -0.9694 0.5931 0.033 Uiso 1 1 calc R B .
H11B H -0.2843 -1.0587 0.6508 0.033 Uiso 1 1 calc R . .
C22 C -0.46928(19) -0.9933(2) 0.74232(14) 0.0309(4) Uani 1 1 d . B .
H12A H -0.4805 -1.0732 0.7348 0.037 Uiso 1 1 calc R . .
H12B H -0.5592 -0.9154 0.7457 0.037 Uiso 1 1 calc R . .
C23 C -0.41024(18) -1.00571(18) 0.83657(13) 0.0261(4) Uani 1 1 d . . .
H13A H -0.3251 -1.0890 0.8346 0.031 Uiso 1 1 calc R B .
H13B H -0.4747 -1.0122 0.8944 0.031 Uiso 1 1 calc R . .
C24 C -0.38022(16) -0.89038(17) 0.85216(11) 0.0198(3) Uani 1 1 d . B .
C25 C -0.23592(18) -0.86466(19) 0.57740(12) 0.0264(4) Uani 1 1 d . . .
H15A H -0.1514 -0.9431 0.5867 0.040 Uiso 1 1 calc R B .
H15B H -0.2222 -0.7852 0.5757 0.040 Uiso 1 1 calc R . .
H15C H -0.2626 -0.8706 0.5147 0.040 Uiso 1 1 calc R . .
C26 C -0.47795(18) -0.73087(19) 0.64512(14) 0.0293(4) Uani 1 1 d . . .
H16A H -0.5547 -0.7278 0.6944 0.044 Uiso 1 1 calc R B .
H16B H -0.4964 -0.7328 0.5784 0.044 Uiso 1 1 calc R . .
H16C H -0.4651 -0.6523 0.6508 0.044 Uiso 1 1 calc R . .
C27 C -0.29573(18) -0.93861(19) 0.93744(12) 0.0273(4) Uani 1 1 d . . .
H17A H -0.2827 -0.8658 0.9580 0.041 Uiso 1 1 calc R B .
H17B H -0.2073 -1.0120 0.9148 0.041 Uiso 1 1 calc R . .
H17C H -0.3435 -0.9688 0.9938 0.041 Uiso 1 1 calc R . .
C28 C -0.51257(18) -0.76931(19) 0.89011(13) 0.0302(4) Uani 1 1 d . . .
H18A H -0.4934 -0.6944 0.8950 0.045 Uiso 1 1 calc R B .
H18B H -0.5515 -0.7902 0.9557 0.045 Uiso 1 1 calc R . .
H18C H -0.5771 -0.7462 0.8438 0.045 Uiso 1 1 calc R . .
C1 C 0.06925(15) -0.93023(16) 0.72148(11) 0.0166(3) Uani 1 1 d . . .
C6 C 0.20689(16) -0.97567(16) 0.68593(12) 0.0205(3) Uani 1 1 d . B .
H21A H 0.2720 -1.0567 0.7100 0.025 Uiso 1 1 calc R . .
C5 C 0.24633(16) -0.89935(17) 0.61442(12) 0.0203(3) Uani 1 1 d . . .
H22A H 0.3395 -0.9272 0.5887 0.024 Uiso 1 1 calc R B .
C4 C 0.14872(15) -0.78226(16) 0.58096(11) 0.0179(3) Uani 1 1 d . B .
C3 C 0.01180(15) -0.73944(15) 0.61834(11) 0.0162(3) Uani 1 1 d . . .
H24A H -0.0529 -0.6586 0.5937 0.019 Uiso 1 1 calc R B .
C2 C -0.03324(15) -0.81220(15) 0.69124(11) 0.0151(3) Uani 1 1 d . B .
C7 C 0.11291(18) -1.0909(2) 0.85830(14) 0.0309(4) Uani 1 1 d . . .
H26A H 0.1600 -1.0465 0.8803 0.046 Uiso 1 1 calc R B .
H26B H 0.1795 -1.1717 0.8236 0.046 Uiso 1 1 calc R . .
H26C H 0.0607 -1.1137 0.9160 0.046 Uiso 1 1 calc R . .
C30 C -0.19788(19) -0.70962(18) 0.90479(12) 0.0233(3) Uani 1 1 d . . .
C31 C -0.1284(2) -0.62117(19) 0.90962(14) 0.0303(4) Uani 1 1 d . B .
H31A H -0.1473 -0.5568 0.8522 0.036 Uiso 1 1 calc R . .
C32 C 0.0249(2) -0.7029(2) 0.90214(16) 0.0384(5) Uani 1 1 d . . .
H32A H 0.0663 -0.6444 0.9061 0.058 Uiso 1 1 calc R B .
H32B H 0.0615 -0.7483 0.8387 0.058 Uiso 1 1 calc R . .
H32C H 0.0453 -0.7684 0.9568 0.058 Uiso 1 1 calc R . .
C33 C -0.1830(2) -0.5429(2) 1.00557(19) 0.0513(6) Uani 1 1 d . . .
H33A H -0.1396 -0.4850 1.0050 0.077 Uiso 1 1 calc R B .
H33B H -0.1630 -0.6044 1.0627 0.077 Uiso 1 1 calc R . .
H33C H -0.2813 -0.4892 1.0105 0.077 Uiso 1 1 calc R . .
C40 C -0.32256(16) -0.55398(16) 0.70445(12) 0.0200(3) Uani 1 1 d . . .
C41 C -0.46935(17) -0.45589(17) 0.74631(13) 0.0259(4) Uani 1 1 d . B .
H41A H -0.5222 -0.5079 0.7659 0.031 Uiso 1 1 calc R . .
C42 C -0.53843(19) -0.35158(19) 0.66894(16) 0.0355(5) Uani 1 1 d . . .
H42A H -0.6328 -0.2953 0.6972 0.053 Uiso 1 1 calc R B .
H42B H -0.5363 -0.3955 0.6104 0.053 Uiso 1 1 calc R . .
H42C H -0.4905 -0.2971 0.6497 0.053 Uiso 1 1 calc R . .
C43 C -0.4744(2) -0.3897(2) 0.83906(17) 0.0461(6) Uani 1 1 d . . .
H43A H -0.4357 -0.4575 0.8897 0.069 Uiso 1 1 calc R B .
H43B H -0.5688 -0.3300 0.8646 0.069 Uiso 1 1 calc R . .
H43C H -0.4221 -0.3391 0.8225 0.069 Uiso 1 1 calc R . .
C100 C 0.0743(2) -1.2555(2) 0.64541(15) 0.0350(4) Uani 1 1 d D B .
H10A H 0.1241 -1.2015 0.6383 0.042 Uiso 1 1 calc R A 1
H10B H 0.0437 -1.2532 0.5817 0.042 Uiso 1 1 calc R A 1
C101 C 0.1628(2) -1.3990(2) 0.6785(2) 0.0363(6) Uani 0.859(4) 1 d PD B 1
H10C H 0.2229 -1.4535 0.6211 0.044 Uiso 0.859(4) 1 calc PR B 1
H10D H 0.2187 -1.4016 0.7274 0.044 Uiso 0.859(4) 1 calc PR B 1
C102 C 0.0574(3) -1.4456(2) 0.72511(19) 0.0363(6) Uani 0.859(4) 1 d PD B 1
H10E H 0.0928 -1.5167 0.7755 0.044 Uiso 0.859(4) 1 calc PR B 1
H10F H 0.0285 -1.4783 0.6742 0.044 Uiso 0.859(4) 1 calc PR B 1
C103 C -0.0594(3) -1.3210(2) 0.7730(4) 0.0320(6) Uani 0.859(4) 1 d PD B 1
H10G H -0.1474 -1.3136 0.7623 0.038 Uiso 0.859(4) 1 calc PR B 1
H10H H -0.0589 -1.3234 0.8452 0.038 Uiso 0.859(4) 1 calc PR B 1
C104 C 0.1496(14) -1.3916(9) 0.6161(11) 0.0363(6) Uani 0.141(4) 1 d PD B 2
H10I H 0.2474 -1.4195 0.5927 0.044 Uiso 0.141(4) 1 calc PR B 2
H10J H 0.1089 -1.4172 0.5691 0.044 Uiso 0.141(4) 1 calc PR B 2
C105 C 0.1171(17) -1.4296(15) 0.7229(10) 0.0363(6) Uani 0.141(4) 1 d PD B 2
H10K H 0.1793 -1.4239 0.7626 0.044 Uiso 0.141(4) 1 calc PR B 2
H10L H 0.1296 -1.5219 0.7271 0.044 Uiso 0.141(4) 1 calc PR B 2
C106 C -0.028(2) -1.3372(12) 0.764(3) 0.0320(6) Uani 0.141(4) 1 d PD B 2
H10M H -0.0930 -1.3589 0.7391 0.038 Uiso 0.141(4) 1 calc PR B 2
H10N H -0.0443 -1.3400 0.8373 0.038 Uiso 0.141(4) 1 calc PR B 2
H30A H -0.285(2) -0.672(2) 0.9437(16) 0.032(5) Uiso 1 1 d . . .
H30B H -0.1490(19) -0.797(2) 0.9344(13) 0.022(5) Uiso 1 1 d . . .
H40A H -0.3170(18) -0.5668(19) 0.6345(14) 0.023(5) Uiso 1 1 d . . .
H40B H -0.2724(17) -0.5117(17) 0.7088(12) 0.011(4) Uiso 1 1 d . . .

loop_
_atom_site_aniso_label
_atom_site_aniso_U_11
_atom_site_aniso_U_22
_atom_site_aniso_U_33
_atom_site_aniso_U_23
_atom_site_aniso_U_13
_atom_site_aniso_U_12
Al1 0.0138(2) 0.0143(2) 0.0158(2) 0.00037(17) -0.00158(16) -0.00579(18)
Li1 0.0205(14) 0.0227(15) 0.0348(17) -0.0008(12) -0.0031(12) -0.0079(12)
I1 0.02341(6) 0.02654(7) 0.02409(7) 0.00322(4) 0.00003(4) -0.01483(5)
O2 0.0182(5) 0.0188(6) 0.0243(6) 0.0093(5) -0.0066(4) -0.0085(5)
O1 0.0281(7) 0.0215(6) 0.0352(7) -0.0035(5) 0.0026(5) -0.0107(5)
N1 0.0151(6) 0.0196(7) 0.0146(6) 0.0006(5) -0.0016(4) -0.0092(5)
C20 0.0220(8) 0.0277(9) 0.0187(8) -0.0012(6) -0.0040(6) -0.0145(7)
C21 0.0288(9) 0.0340(10) 0.0271(9) -0.0045(7) -0.0064(7) -0.0190(8)
C22 0.0302(10) 0.0383(11) 0.0357(10) -0.0012(8) -0.0057(7) -0.0250(9)
C23 0.0268(9) 0.0291(9) 0.0290(9) 0.0029(7) -0.0023(7) -0.0198(8)
C24 0.0187(7) 0.0246(8) 0.0181(8) 0.0006(6) 0.0004(6) -0.0127(7)
C25 0.0302(9) 0.0375(10) 0.0170(8) -0.0015(7) -0.0035(6) -0.0198(8)
C26 0.0278(9) 0.0353(10) 0.0281(9) 0.0057(8) -0.0125(7) -0.0154(8)
C27 0.0310(9) 0.0367(10) 0.0205(8) 0.0074(7) -0.0046(7) -0.0222(8)
C28 0.0235(9) 0.0327(10) 0.0277(9) -0.0015(7) 0.0058(7) -0.0104(8)
C1 0.0179(7) 0.0173(7) 0.0163(7) 0.0003(6) -0.0034(5) -0.0093(6)
C6 0.0154(7) 0.0174(8) 0.0248(8) 0.0011(6) -0.0057(6) -0.0035(6)
C5 0.0150(7) 0.0226(8) 0.0226(8) -0.0028(6) -0.0020(6) -0.0076(7)
C4 0.0179(7) 0.0202(8) 0.0173(7) -0.0002(6) -0.0018(5) -0.0104(6)
C3 0.0148(7) 0.0156(7) 0.0172(7) 0.0007(6) -0.0038(5) -0.0056(6)
C2 0.0147(7) 0.0169(7) 0.0145(7) -0.0021(5) -0.0035(5) -0.0070(6)
C7 0.0252(9) 0.0347(11) 0.0282(10) 0.0149(8) -0.0102(7) -0.0105(8)
C30 0.0286(9) 0.0250(9) 0.0196(8) -0.0012(7) -0.0030(6) -0.0149(8)
C31 0.0428(11) 0.0277(10) 0.0297(10) -0.0002(7) -0.0116(8) -0.0216(9)
C32 0.0399(11) 0.0487(13) 0.0397(11) -0.0106(9) -0.0045(9) -0.0298(11)
C33 0.0520(14) 0.0454(14) 0.0633(15) -0.0282(12) -0.0138(11) -0.0203(12)
C40 0.0164(7) 0.0180(8) 0.0217(8) 0.0015(6) -0.0005(6) -0.0058(6)
C41 0.0169(8) 0.0189(8) 0.0339(10) 0.0010(7) 0.0025(6) -0.0040(7)
C42 0.0203(9) 0.0214(9) 0.0515(13) 0.0087(8) -0.0014(8) -0.0014(8)
C43 0.0338(11) 0.0379(12) 0.0460(13) -0.0156(10) 0.0006(9) 0.0019(10)
C100 0.0327(10) 0.0419(12) 0.0338(10) -0.0144(9) 0.0041(8) -0.0203(9)
C101 0.0285(11) 0.0291(12) 0.0508(17) -0.0117(11) -0.0034(11) -0.0112(10)
C102 0.0361(14) 0.0224(11) 0.0501(14) -0.0012(10) -0.0089(11) -0.0119(10)
C103 0.0383(19) 0.0246(11) 0.0325(16) 0.0001(11) -0.0030(15) -0.0145(11)
C104 0.0285(11) 0.0291(12) 0.0508(17) -0.0117(11) -0.0034(11) -0.0112(10)
C105 0.0361(14) 0.0224(11) 0.0501(14) -0.0012(10) -0.0089(11) -0.0119(10)
C106 0.0383(19) 0.0246(11) 0.0325(16) 0.0001(11) -0.0030(15) -0.0145(11)

loop_
_atom_type_symbol
_atom_type_description
_atom_type_scat_dispersion_real
_atom_type_scat_dispersion_imag
_atom_type_scat_source
Al Al 0.0645 0.0514 'International Tables Vol C Tables 4.2.6.8 and 6.1.1.4'
Li Li -0.0003 0.0001 'International Tables Vol C Tables 4.2.6.8 and 6.1.1.4'
I I -0.4742 1.8119 'International Tables Vol C Tables 4.2.6.8 and 6.1.1.4'
O O 0.0106 0.0060 'International Tables Vol C Tables 4.2.6.8 and 6.1.1.4'
N N 0.0061 0.0033 'International Tables Vol C Tables 4.2.6.8 and 6.1.1.4'
C C 0.0033 0.0016 'International Tables Vol C Tables 4.2.6.8 and 6.1.1.4'
H H 0.0000 0.0000 'International Tables Vol C Tables 4.2.6.8 and 6.1.1.4'

loop_
_geom_angle_atom_site_label_1
_geom_angle_atom_site_label_2
_geom_angle_atom_site_label_3
_geom_angle
N1 Al1 C40 116.52(7)
N1 Al1 C30 115.96(6)
C40 Al1 C30 108.65(8)
N1 Al1 C2 107.05(6)
C40 Al1 C2 104.70(6)
C30 Al1 C2 102.35(7)
N1 Al1 Li1 42.07(7)
C40 Al1 Li1 147.04(8)
C30 Al1 Li1 104.15(8)
C2 Al1 Li1 70.69(7)
O1 Li1 O2 103.08(15)
O1 Li1 N1 142.33(18)
O2 Li1 N1 114.58(16)
O1 Li1 C24 124.30(14)
O2 Li1 C24 119.31(14)
N1 Li1 C24 32.72(7)
O1 Li1 C1 110.92(13)
O2 Li1 C1 28.11(6)
N1 Li1 C1 103.11(13)
C24 Li1 C1 123.68(12)
O1 Li1 Al1 170.71(15)
O2 Li1 Al1 75.18(10)
N1 Li1 Al1 40.68(7)
C24 Li1 Al1 63.17(7)
C1 Li1 Al1 63.27(7)
C1 O2 C7 118.31(12)
C1 O2 Li1 111.85(13)
C7 O2 Li1 125.25(14)
C100 O1 C106 98.6(9)
C100 O1 C103 110.19(17)
C100 O1 Li1 116.91(14)
C106 O1 Li1 143.4(12)
C103 O1 Li1 132.73(18)
C24 N1 C20 114.78(12)
C24 N1 Al1 119.48(10)
C20 N1 Al1 115.19(10)
C24 N1 Li1 100.92(13)
C20 N1 Li1 104.78(13)
Al1 N1 Li1 97.25(10)
N1 C20 C25 108.57(13)
N1 C20 C21 111.37(14)
C25 C20 C21 106.07(14)
N1 C20 C26 115.30(14)
C25 C20 C26 106.95(14)
C21 C20 C26 108.10(14)
C22 C21 C20 112.60(14)
C22 C21 H11A 109.1
C20 C21 H11A 109.1
C22 C21 H11B 109.1
C20 C21 H11B 109.1
H11A C21 H11B 107.8
C21 C22 C23 107.85(14)
C21 C22 H12A 110.1
C23 C22 H12A 110.1
C21 C22 H12B 110.1
C23 C22 H12B 110.1
H12A C22 H12B 108.4
C22 C23 C24 114.48(15)
C22 C23 H13A 108.6
C24 C23 H13A 108.6
C22 C23 H13B 108.6
C24 C23 H13B 108.6
H13A C23 H13B 107.6
N1 C24 C28 113.52(14)
N1 C24 C23 112.04(13)
C28 C24 C23 110.08(14)
N1 C24 C27 109.46(12)
C28 C24 C27 106.68(14)
C23 C24 C27 104.52(14)
N1 C24 Li1 46.35(9)
C28 C24 Li1 157.47(13)
C23 C24 Li1 89.73(12)
C27 C24 Li1 77.23(11)
C20 C25 H15A 109.5
C20 C25 H15B 109.5
H15A C25 H15B 109.5
C20 C25 H15C 109.5
H15A C25 H15C 109.5
H15B C25 H15C 109.5
C20 C26 H16A 109.5
C20 C26 H16B 109.5
H16A C26 H16B 109.5
C20 C26 H16C 109.5
H16A C26 H16C 109.5
H16B C26 H16C 109.5
C24 C27 H17A 109.5
C24 C27 H17B 109.5
H17A C27 H17B 109.5
C24 C27 H17C 109.5
H17A C27 H17C 109.5
H17B C27 H17C 109.5
C24 C28 H18A 109.5
C24 C28 H18B 109.5
H18A C28 H18B 109.5
C24 C28 H18C 109.5
H18A C28 H18C 109.5
H18B C28 H18C 109.5
C6 C1 C2 124.93(14)
C6 C1 O2 120.53(14)
C2 C1 O2 114.55(13)
C6 C1 Li1 138.20(13)
C2 C1 Li1 86.43(11)
C5 C6 C1 118.09(15)
C5 C6 H21A 121.0
C1 C6 H21A 121.0
C4 C5 C6 119.34(14)
C4 C5 H22A 120.3
C6 C5 H22A 120.3
C5 C4 C3 121.10(14)
C5 C4 I1 118.44(11)
C3 C4 I1 120.45(12)
C4 C3 C2 121.81(14)
C4 C3 H24A 119.1
C2 C3 H24A 119.1
C1 C2 C3 114.72(13)
C1 C2 Al1 121.77(11)
C3 C2 Al1 122.27(11)
O2 C7 H26A 109.5
O2 C7 H26B 109.5
H26A C7 H26B 109.5
O2 C7 H26C 109.5
H26A C7 H26C 109.5
H26B C7 H26C 109.5
C31 C30 Al1 116.21(12)
C31 C30 H30A 108.4(12)
Al1 C30 H30A 106.4(13)
C31 C30 H30B 111.1(11)
Al1 C30 H30B 108.3(11)
H30A C30 H30B 105.9(16)
C32 C31 C33 108.97(16)
C32 C31 C30 111.20(16)
C33 C31 C30 111.59(16)
C32 C31 H31A 108.3
C33 C31 H31A 108.3
C30 C31 H31A 108.3
C31 C32 H32A 109.5
C31 C32 H32B 109.5
H32A C32 H32B 109.5
C31 C32 H32C 109.5
H32A C32 H32C 109.5
H32B C32 H32C 109.5
C31 C33 H33A 109.5
C31 C33 H33B 109.5
H33A C33 H33B 109.5
C31 C33 H33C 109.5
H33A C33 H33C 109.5
H33B C33 H33C 109.5
C41 C40 Al1 121.65(11)
C41 C40 H40A 109.2(11)
Al1 C40 H40A 107.7(11)
C41 C40 H40B 104.7(11)
Al1 C40 H40B 105.2(11)
H40A C40 H40B 107.6(15)
C43 C41 C42 110.35(16)
C43 C41 C40 111.52(16)
C42 C41 C40 112.22(14)
C43 C41 H41A 107.5
C42 C41 H41A 107.5
C40 C41 H41A 107.5
C41 C42 H42A 109.5
C41 C42 H42B 109.5
H42A C42 H42B 109.5
C41 C42 H42C 109.5
H42A C42 H42C 109.5
H42B C42 H42C 109.5
C41 C43 H43A 109.5
C41 C43 H43B 109.5
H43A C43 H43B 109.5
C41 C43 H43C 109.5
H43A C43 H43C 109.5
H43B C43 H43C 109.5
O1 C100 C104 123.6(6)
O1 C100 C101 102.74(17)
O1 C100 C105 80.8(4)
C104 C100 C105 47.7(5)
O1 C100 H10A 111.2
C104 C100 H10A 117.7
C101 C100 H10A 111.2
C105 C100 H10A 127.5
O1 C100 H10B 111.2
C104 C100 H10B 77.8
C101 C100 H10B 111.2
C105 C100 H10B 113.1
H10A C100 H10B 109.1
C102 C101 C100 102.38(18)
C102 C101 H10C 111.3
C100 C101 H10C 111.3
C102 C101 H10D 111.3
C100 C101 H10D 111.3
H10C C101 H10D 109.2
C101 C102 C103 103.2(2)
C101 C102 H10E 111.1
C103 C102 H10E 111.1
C101 C102 H10F 111.1
C103 C102 H10F 111.1
H10E C102 H10F 109.1
O1 C103 C102 106.3(2)
O1 C103 H10G 110.5
C102 C103 H10G 110.5
O1 C103 H10H 110.5
C102 C103 H10H 110.5
H10G C103 H10H 108.7
C100 C104 C105 87.4(9)
C100 C104 H10I 114.1
C105 C104 H10I 114.1
C100 C104 H10J 114.1
C105 C104 H10J 114.1
H10I C104 H10J 111.3
C104 C105 C106 109.5(16)
C106 C105 C100 74.3(9)
C104 C105 H10K 109.8
C106 C105 H10K 109.8
C100 C105 H10K 97.1
C104 C105 H10L 109.8
C106 C105 H10L 109.8
C100 C105 H10L 150.3
H10K C105 H10L 108.2
O1 C106 C105 101.9(10)
O1 C106 H10M 111.4
C105 C106 H10M 111.4
O1 C106 H10N 111.4
C105 C106 H10N 111.4
H10M C106 H10N 109.3

loop_
_geom_bond_atom_site_label_1
_geom_bond_atom_site_label_2
_geom_bond_distance
Al1 N1 1.9676(13)
Al1 C40 2.0193(17)
Al1 C30 2.0255(17)
Al1 C2 2.0499(15)
Al1 Li1 2.994(3)
Li1 O1 1.904(3)
Li1 O2 1.916(3)
Li1 N1 2.022(3)
Li1 C24 2.744(3)
Li1 C1 2.764(3)
I1 C4 2.1043(15)
O2 C1 1.4032(18)
O2 C7 1.427(2)
O1 C100 1.441(2)
O1 C106 1.446(10)
O1 C103 1.454(3)
N1 C24 1.5109(18)
N1 C20 1.523(2)
C20 C25 1.534(2)
C20 C21 1.540(2)
C20 C26 1.548(2)
C21 C22 1.515(2)
C21 H11A 0.9900
C21 H11B 0.9900
C22 C23 1.525(3)
C22 H12A 0.9900
C22 H12B 0.9900
C23 C24 1.538(2)
C23 H13A 0.9900
C23 H13B 0.9900
C24 C28 1.538(2)
C24 C27 1.541(2)
C25 H15A 0.9800
C25 H15B 0.9800
C25 H15C 0.9800
C26 H16A 0.9800
C26 H16B 0.9800
C26 H16C 0.9800
C27 H17A 0.9800
C27 H17B 0.9800
C27 H17C 0.9800
C28 H18A 0.9800
C28 H18B 0.9800
C28 H18C 0.9800
C1 C6 1.391(2)
C1 C2 1.396(2)
C6 C5 1.386(2)
C6 H21A 0.9500
C5 C4 1.382(2)
C5 H22A 0.9500
C4 C3 1.392(2)
C3 C2 1.400(2)
C3 H24A 0.9500
C7 H26A 0.9800
C7 H26B 0.9800
C7 H26C 0.9800
C30 C31 1.541(2)
C30 H30A 0.94(2)
C30 H30B 0.98(2)
C31 C32 1.526(3)
C31 C33 1.531(3)
C31 H31A 1.0000
C32 H32A 0.9800
C32 H32B 0.9800
C32 H32C 0.9800
C33 H33A 0.9800
C33 H33B 0.9800
C33 H33C 0.9800
C40 C41 1.546(2)
C40 H40A 0.971(19)
C40 H40B 0.904(17)
C41 C43 1.524(3)
C41 C42 1.529(3)
C41 H41A 1.0000
C42 H42A 0.9800
C42 H42B 0.9800
C42 H42C 0.9800
C43 H43A 0.9800
C43 H43B 0.9800
C43 H43C 0.9800
C100 C104 1.441(8)
C100 C101 1.545(3)
C100 H10A 0.9900
C100 H10B 0.9900
C101 C102 1.519(3)
C101 H10C 0.9900
C101 H10D 0.9900
C102 C103 1.527(3)
C102 H10E 0.9900
C102 H10F 0.9900
C103 H10G 0.9900
C103 H10H 0.9900
C104 C105 1.509(9)
C104 H10I 0.9900
C104 H10J 0.9900
C105 C106 1.516(10)
C105 H10K 0.9900
C105 H10L 0.9900
C106 H10M 0.9900
C106 H10N 0.9900

loop_
_geom_torsion_atom_site_label_1
_geom_torsion_atom_site_label_2
_geom_torsion_atom_site_label_3
_geom_torsion_atom_site_label_4
_geom_torsion
N1 Al1 Li1 O2 -165.44(16)
C40 Al1 Li1 O2 133.50(12)
C30 Al1 Li1 O2 -52.21(11)
C2 Al1 Li1 O2 46.15(9)
C40 Al1 Li1 N1 -61.05(16)
C30 Al1 Li1 N1 113.23(10)
C2 Al1 Li1 N1 -148.41(11)
N1 Al1 Li1 C24 -30.92(7)
C40 Al1 Li1 C24 -91.97(13)
C30 Al1 Li1 C24 82.32(8)
C2 Al1 Li1 C24 -179.32(9)
N1 Al1 Li1 C1 167.22(13)
C40 Al1 Li1 C1 106.17(13)
C30 Al1 Li1 C1 -79.55(8)
C2 Al1 Li1 C1 18.81(6)
O1 Li1 O2 C1 110.07(15)
N1 Li1 O2 C1 -70.91(18)
C24 Li1 O2 C1 -107.38(16)
Al1 Li1 O2 C1 -60.53(11)
O1 Li1 O2 C7 -45.3(2)
N1 Li1 O2 C7 133.71(16)
C24 Li1 O2 C7 97.24(19)
C1 Li1 O2 C7 -155.4(2)
Al1 Li1 O2 C7 144.09(14)
O2 Li1 O1 C100 -62.0(2)
N1 Li1 O1 C100 119.5(3)
C24 Li1 O1 C100 157.94(16)
C1 Li1 O1 C100 -33.7(2)
O2 Li1 O1 C106 103(3)
N1 Li1 O1 C106 -76(3)
C24 Li1 O1 C106 -37(3)
C1 Li1 O1 C106 131(3)
O2 Li1 O1 C103 112.8(4)
N1 Li1 O1 C103 -65.7(5)
C24 Li1 O1 C103 -27.3(4)
C1 Li1 O1 C103 141.1(3)
C40 Al1 N1 C24 -105.20(12)
C30 Al1 N1 C24 24.61(14)
C2 Al1 N1 C24 138.07(11)
Li1 Al1 N1 C24 106.94(15)
C40 Al1 N1 C20 37.73(12)
C30 Al1 N1 C20 167.55(11)
C2 Al1 N1 C20 -78.99(11)
Li1 Al1 N1 C20 -110.13(14)
C40 Al1 N1 Li1 147.86(11)
C30 Al1 N1 Li1 -82.32(12)
C2 Al1 N1 Li1 31.14(11)
O1 Li1 N1 C24 72.0(3)
O2 Li1 N1 C24 -106.50(16)
C1 Li1 N1 C24 -133.70(11)
Al1 Li1 N1 C24 -121.99(11)
O1 Li1 N1 C20 -47.5(3)
O2 Li1 N1 C20 134.01(15)
C24 Li1 N1 C20 -119.50(14)
C1 Li1 N1 C20 106.81(12)
Al1 Li1 N1 C20 118.51(11)
O1 Li1 N1 Al1 -166.1(3)
O2 Li1 N1 Al1 15.50(17)
C24 Li1 N1 Al1 121.99(11)
C1 Li1 N1 Al1 -11.71(11)
C24 N1 C20 C25 -164.49(14)
Al1 N1 C20 C25 50.81(16)
Li1 N1 C20 C25 -54.75(17)
C24 N1 C20 C21 -48.06(18)
Al1 N1 C20 C21 167.24(11)
Li1 N1 C20 C21 61.68(16)
C24 N1 C20 C26 75.58(17)
Al1 N1 C20 C26 -69.13(15)
Li1 N1 C20 C26 -174.69(14)
N1 C20 C21 C22 55.5(2)
C25 C20 C21 C22 173.45(15)
C26 C20 C21 C22 -72.13(19)
C20 C21 C22 C23 -58.5(2)
C21 C22 C23 C24 56.1(2)
C20 N1 C24 C28 -80.26(17)
Al1 N1 C24 C28 62.82(16)
Li1 N1 C24 C28 167.70(15)
C20 N1 C24 C23 45.20(19)
Al1 N1 C24 C23 -171.72(11)
Li1 N1 C24 C23 -66.84(17)
C20 N1 C24 C27 160.67(14)
Al1 N1 C24 C27 -56.25(16)
Li1 N1 C24 C27 48.63(16)
C20 N1 C24 Li1 112.04(16)
Al1 N1 C24 Li1 -104.87(14)
C22 C23 C24 N1 -50.1(2)
C22 C23 C24 C28 77.25(18)
C22 C23 C24 C27 -168.52(14)
C22 C23 C24 Li1 -91.79(15)
O1 Li1 C24 N1 -135.3(2)
O2 Li1 C24 N1 90.50(18)
C1 Li1 C24 N1 57.80(14)
Al1 Li1 C24 N1 38.28(9)
O1 Li1 C24 C28 -166.0(3)
O2 Li1 C24 C28 59.8(4)
N1 Li1 C24 C28 -30.7(4)
C1 Li1 C24 C28 27.1(4)
Al1 Li1 C24 C28 7.6(3)
O1 Li1 C24 C23 -13.76(19)
O2 Li1 C24 C23 -147.96(17)
N1 Li1 C24 C23 121.54(15)
C1 Li1 C24 C23 179.34(15)
Al1 Li1 C24 C23 159.83(11)
O1 Li1 C24 C27 91.21(19)
O2 Li1 C24 C27 -42.99(17)
N1 Li1 C24 C27 -133.49(16)
C1 Li1 C24 C27 -75.69(16)
Al1 Li1 C24 C27 -95.21(10)
C7 O2 C1 C6 27.2(2)
Li1 O2 C1 C6 -130.06(16)
C7 O2 C1 C2 -153.27(15)
Li1 O2 C1 C2 49.46(18)
C7 O2 C1 Li1 157.3(2)
O1 Li1 C1 C6 3.2(3)
O2 Li1 C1 C6 81.6(2)
N1 Li1 C1 C6 -160.35(17)
C24 Li1 C1 C6 171.63(16)
Al1 Li1 C1 C6 -168.87(18)
O1 Li1 C1 C2 145.46(16)
O2 Li1 C1 C2 -136.16(16)
N1 Li1 C1 C2 -18.09(14)
C24 Li1 C1 C2 -46.10(16)
Al1 Li1 C1 C2 -26.60(8)
O1 Li1 C1 O2 -78.38(17)
N1 Li1 C1 O2 118.07(18)
C24 Li1 C1 O2 90.06(18)
Al1 Li1 C1 O2 109.56(13)
C2 C1 C6 C5 -0.6(2)
O2 C1 C6 C5 178.86(14)
Li1 C1 C6 C5 131.24(18)
C1 C6 C5 C4 -0.2(2)
C6 C5 C4 C3 0.4(2)
C6 C5 C4 I1 179.50(12)
C5 C4 C3 C2 0.2(2)
I1 C4 C3 C2 -178.89(11)
C6 C1 C2 C3 1.1(2)
O2 C1 C2 C3 -178.36(12)
Li1 C1 C2 C3 -149.03(13)
C6 C1 C2 Al1 -166.42(12)
O2 C1 C2 Al1 14.08(18)
Li1 C1 C2 Al1 43.41(12)
C4 C3 C2 C1 -0.9(2)
C4 C3 C2 Al1 166.60(12)
N1 Al1 C2 C1 -63.68(13)
C40 Al1 C2 C1 172.04(13)
C30 Al1 C2 C1 58.72(14)
Li1 Al1 C2 C1 -42.14(13)
N1 Al1 C2 C3 129.70(12)
C40 Al1 C2 C3 5.42(14)
C30 Al1 C2 C3 -107.89(13)
Li1 Al1 C2 C3 151.24(14)
N1 Al1 C30 C31 174.15(12)
C40 Al1 C30 C31 -52.35(15)
C2 Al1 C30 C31 58.02(15)
Li1 Al1 C30 C31 130.93(14)
Al1 C30 C31 C32 -92.31(17)
Al1 C30 C31 C33 145.78(16)
N1 Al1 C40 C41 67.17(15)
C30 Al1 C40 C41 -66.04(15)
C2 Al1 C40 C41 -174.82(14)
Li1 Al1 C40 C41 108.11(17)
Al1 C40 C41 C43 76.43(19)
Al1 C40 C41 C42 -159.18(14)
C106 O1 C100 C104 7(2)
C103 O1 C100 C104 2.3(9)
Li1 O1 C100 C104 178.2(8)
C106 O1 C100 C101 -22.5(18)
C103 O1 C100 C101 -27.6(3)
Li1 O1 C100 C101 148.38(17)
C106 O1 C100 C105 -14.8(19)
C103 O1 C100 C105 -19.8(6)
Li1 O1 C100 C105 156.1(5)
O1 C100 C101 C102 38.3(2)
C104 C100 C101 C102 -94.2(10)
C105 C100 C101 C102 18.7(12)
C100 C101 C102 C103 -34.7(3)
C100 O1 C103 C102 5.8(4)
C106 O1 C103 C102 -18(9)
Li1 O1 C103 C102 -169.3(2)
C101 C102 C103 O1 18.9(4)
O1 C100 C104 C105 -30.2(13)
C101 C100 C104 C105 29.5(9)
C100 C104 C105 C106 40.6(19)
O1 C100 C105 C104 154.9(11)
C101 C100 C105 C104 -44.5(12)
O1 C100 C105 C106 14.5(19)
C104 C100 C105 C106 -140(2)
C101 C100 C105 C106 175(2)
C100 O1 C106 C105 20(3)
C103 O1 C106 C105 178(12)
Li1 O1 C106 C105 -146.1(9)
C104 C105 C106 O1 -43(3)
C100 C105 C106 O1 -14.5(19)
